data_7016172
loop_
_publ_author_name
'Oztopcu, Ozg\"ur'
'Mereiter, Kurt'
'Puchberger, Michael'
'Kirchner, Karl A.'

_publ_section_title
;
 Tri- and tetracoordinate copper(i) complexes bearing bidentate
 soft/hard SN and SeN ligands based on 2-aminopyridine.
;
_journal_issue 26
_journal_name_full 'Dalton transactions (Cambridge, England : 2003)'
_journal_page_first 7008
_journal_page_last 7021
_journal_paper_doi 10.1039/c1dt10377f
_journal_volume 40
_journal_year 2011
_chemical_formula_moiety 'C44 H51 Cu N4 P S, C3 H6 O, F6 Sb'
_chemical_formula_sum 'C47 H57 Cu F6 N4 O P S Sb'
_chemical_formula_weight 1056.29
_chemical_name_common '1528 (Cu(NHC)(SPN-Ph))SbF6.((CH3)2CO) at 100K'
_chemical_name_systematic
;
?
;
_space_group_IT_number 14
_symmetry_cell_setting monoclinic
_symmetry_space_group_name_Hall '-P 2yn'
_symmetry_space_group_name_H-M 'P 1 21/n 1'
_atom_sites_solution_hydrogens geom
_atom_sites_solution_primary direct
_atom_sites_solution_secondary difmap
_audit_creation_method SHELXL-97
_cell_angle_alpha 90.00
_cell_angle_beta 92.056(2)
_cell_angle_gamma 90.00
_cell_formula_units_Z 4
_cell_length_a 12.8052(5)
_cell_length_b 28.0150(12)
_cell_length_c 13.2949(6)
_cell_measurement_reflns_used 9827
_cell_measurement_temperature 100(2)
_cell_measurement_theta_max 30.15
_cell_measurement_theta_min 2.29
_cell_volume 4766.3(4)
_computing_cell_refinement 'Bruker SAINT'
_computing_data_collection 'Bruker APEX2'
_computing_data_reduction 'Bruker SAINT'
_computing_molecular_graphics 'Bruker SHELXTL'
_computing_publication_material 'Bruker SHELXTL'
_computing_structure_refinement 'SHELXL-97 (Sheldrick, 2008)'
_computing_structure_solution 'SHELXS-97 (Sheldrick, 2008)'
_diffrn_ambient_temperature 100(2)
_diffrn_measured_fraction_theta_full 0.980
_diffrn_measured_fraction_theta_max 0.980
_diffrn_measurement_device_type 'Bruker Kappa APEX-II CCD'
_diffrn_measurement_method '\f and \w scans'
_diffrn_radiation_monochromator graphite
_diffrn_radiation_source 'fine-focus sealed tube'
_diffrn_radiation_type MoK\a
_diffrn_radiation_wavelength 0.71073
_diffrn_reflns_av_R_equivalents 0.0522
_diffrn_reflns_av_sigmaI/netI 0.0444
_diffrn_reflns_limit_h_max 17
_diffrn_reflns_limit_h_min -18
_diffrn_reflns_limit_k_max 39
_diffrn_reflns_limit_k_min -39
_diffrn_reflns_limit_l_max 18
_diffrn_reflns_limit_l_min -18
_diffrn_reflns_number 57145
_diffrn_reflns_theta_full 30.00
_diffrn_reflns_theta_max 30.00
_diffrn_reflns_theta_min 2.11
_diffrn_standards_decay_% 0
_exptl_absorpt_coefficient_mu 1.153
_exptl_absorpt_correction_T_max 0.85
_exptl_absorpt_correction_T_min 0.65
_exptl_absorpt_correction_type multi-scan
_exptl_absorpt_process_details 'program SADABS'
_exptl_crystal_colour colourless
_exptl_crystal_density_diffrn 1.472
_exptl_crystal_density_method 'not measured'
_exptl_crystal_description plate
_exptl_crystal_F_000 2160
_exptl_crystal_size_max 0.50
_exptl_crystal_size_mid 0.40
_exptl_crystal_size_min 0.15
_refine_diff_density_max 0.986
_refine_diff_density_min -1.220
_refine_diff_density_rms 0.100
_refine_ls_extinction_method none
_refine_ls_goodness_of_fit_ref 1.044
_refine_ls_hydrogen_treatment constr
_refine_ls_matrix_type full
_refine_ls_number_parameters 569
_refine_ls_number_reflns 13615
_refine_ls_number_restraints 0
_refine_ls_restrained_S_all 1.042
_refine_ls_R_factor_all 0.0535
_refine_ls_R_factor_gt 0.0427
_refine_ls_shift/su_max 0.002
_refine_ls_shift/su_mean 0.000
_refine_ls_structure_factor_coef Fsqd
_refine_ls_weighting_details 'calc w=1/[\s^2^(Fo^2^)+(0.0337P)^2^+4.3978P] where P=(Fo^2^+2Fc^2^)/3'
_refine_ls_weighting_scheme calc
_refine_ls_wR_factor_gt 0.0975
_refine_ls_wR_factor_ref 0.1034
_reflns_number_gt 11492
_reflns_number_total 13615
_reflns_threshold_expression >2sigma(I)
_cod_data_source_file c1dt10377f.txt
_cod_data_source_block 7a-1528
_cod_depositor_comments
;
The following automatic conversions were performed:

'_symmetry_cell_setting' value 'Monoclinic' changed to 'monoclinic'
according to /home/saulius/struct/CIF-dictionaries/cif_core.dic
dictionary named 'cif_core.dic' version 2.4.1 from 2010-06-29.

Automatic conversion script
Id: cif_fix_values 1715 2011-07-08 13:25:40Z adriana 
;
_cod_original_sg_symbol_H-M P2(1)/n
_cod_database_code 7016172

loop_
_symmetry_equiv_pos_as_xyz
'x, y, z'
'-x+1/2, y+1/2, -z+1/2'
'-x, -y, -z'
'x-1/2, -y-1/2, z-1/2'

loop_
_atom_site_label
_atom_site_type_symbol
_atom_site_fract_x
_atom_site_fract_y
_atom_site_fract_z
_atom_site_U_iso_or_equiv
_atom_site_adp_type
_atom_site_occupancy
_atom_site_symmetry_multiplicity
_atom_site_calc_flag
_atom_site_refinement_flags
_atom_site_disorder_assembly
_atom_site_disorder_group
Cu1 Cu 0.20859(2) 0.552292(10) 0.73292(2) 0.01633(7) Uani 1 1 d U . .
S1 S 0.32718(5) 0.49496(2) 0.69878(5) 0.02355(13) Uani 1 1 d U . .
P1 P 0.28590(5) 0.45522(2) 0.81327(5) 0.01624(11) Uani 1 1 d U . .
N1 N 0.10088(16) 0.52445(7) 0.82685(16) 0.0166(3) Uani 1 1 d U . .
N2 N 0.15864(16) 0.44438(7) 0.82328(17) 0.0170(3) Uani 1 1 d U . .
H2N H 0.1383 0.4146 0.8155 0.020 Uiso 1 1 calc R . .
N3 N 0.26725(16) 0.65227(7) 0.69009(16) 0.0159(3) Uani 1 1 d U . .
N4 N 0.15472(16) 0.62624(7) 0.58107(15) 0.0149(3) Uani 1 1 d U . .
C1 C 0.08109(18) 0.47791(8) 0.84283(18) 0.0151(3) Uani 1 1 d U . .
C2 C -0.01480(19) 0.46150(9) 0.87632(19) 0.0181(4) Uani 1 1 d U . .
H2 H -0.0264 0.4283 0.8859 0.022 Uiso 1 1 calc R . .
C3 C -0.0922(2) 0.49405(9) 0.8952(2) 0.0209(4) Uani 1 1 d U . .
H3 H -0.1581 0.4837 0.9175 0.025 Uiso 1 1 calc R . .
C4 C -0.0722(2) 0.54265(9) 0.8811(2) 0.0216(4) Uani 1 1 d U . .
H4 H -0.1241 0.5659 0.8941 0.026 Uiso 1 1 calc R . .
C5 C 0.0234(2) 0.55607(9) 0.84820(19) 0.0194(4) Uani 1 1 d U . .
H5 H 0.0367 0.5892 0.8397 0.023 Uiso 1 1 calc R . .
C6 C 0.32819(18) 0.48011(8) 0.9335(2) 0.0167(4) Uani 1 1 d U . .
C7 C 0.36620(19) 0.52683(8) 0.9424(2) 0.0196(4) Uani 1 1 d U . .
H7 H 0.3702 0.5465 0.8845 0.024 Uiso 1 1 calc R . .
C8 C 0.3981(2) 0.54430(9) 1.0367(2) 0.0246(5) Uani 1 1 d U . .
H8 H 0.4229 0.5762 1.0430 0.030 Uiso 1 1 calc R . .
C9 C 0.3939(2) 0.51570(10) 1.1210(2) 0.0239(5) Uani 1 1 d U . .
H9 H 0.4163 0.5280 1.1848 0.029 Uiso 1 1 calc R . .
C10 C 0.3573(2) 0.46917(10) 1.1133(2) 0.0234(5) Uani 1 1 d U . .
H10 H 0.3543 0.4497 1.1715 0.028 Uiso 1 1 calc R . .
C11 C 0.3250(2) 0.45128(9) 1.0194(2) 0.0196(4) Uani 1 1 d U . .
H11 H 0.3006 0.4193 1.0136 0.024 Uiso 1 1 calc R . .
C12 C 0.33978(19) 0.39607(8) 0.8023(2) 0.0183(4) Uani 1 1 d U . .
C13 C 0.4242(2) 0.38951(10) 0.7407(3) 0.0290(6) Uani 1 1 d U . .
H13 H 0.4505 0.4157 0.7040 0.035 Uiso 1 1 calc R . .
C14 C 0.4703(3) 0.34459(11) 0.7325(3) 0.0378(7) Uani 1 1 d U . .
H14 H 0.5277 0.3402 0.6901 0.045 Uiso 1 1 calc R . .
C15 C 0.4322(2) 0.30636(10) 0.7865(3) 0.0317(6) Uani 1 1 d U . .
H15 H 0.4640 0.2758 0.7816 0.038 Uiso 1 1 calc R . .
C16 C 0.3489(2) 0.31252(9) 0.8469(2) 0.0256(5) Uani 1 1 d U . .
H16 H 0.3231 0.2862 0.8836 0.031 Uiso 1 1 calc R . .
C17 C 0.3013(2) 0.35714(9) 0.8552(2) 0.0202(4) Uani 1 1 d U . .
H17 H 0.2430 0.3610 0.8966 0.024 Uiso 1 1 calc R . .
C18 C 0.20885(18) 0.61288(8) 0.66660(18) 0.0139(3) Uani 1 1 d U . .
C19 C 0.2508(2) 0.68865(8) 0.6203(2) 0.0207(5) Uani 1 1 d U . .
H19 H 0.2832 0.7192 0.6209 0.025 Uiso 1 1 calc R . .
C20 C 0.1800(2) 0.67214(8) 0.5518(2) 0.0191(4) Uani 1 1 d U . .
H20 H 0.1525 0.6887 0.4944 0.023 Uiso 1 1 calc R . .
C21 C 0.34941(18) 0.65412(8) 0.76720(19) 0.0163(3) Uani 1 1 d U . .
C22 C 0.45199(19) 0.64708(8) 0.7359(2) 0.0189(4) Uani 1 1 d U . .
C23 C 0.5324(2) 0.65143(9) 0.8097(2) 0.0233(4) Uani 1 1 d U . .
H23 H 0.6028 0.6471 0.7916 0.028 Uiso 1 1 calc R . .
C24 C 0.5106(2) 0.66200(10) 0.9087(2) 0.0249(5) Uani 1 1 d U . .
H24 H 0.5661 0.6648 0.9577 0.030 Uiso 1 1 calc R . .
C25 C 0.4083(2) 0.66850(9) 0.9365(2) 0.0222(4) Uani 1 1 d U . .
H25 H 0.3947 0.6756 1.0046 0.027 Uiso 1 1 calc R . .
C26 C 0.3248(2) 0.66476(8) 0.8661(2) 0.0188(4) Uani 1 1 d U . .
C27 C 0.4784(2) 0.63594(10) 0.6282(2) 0.0234(4) Uani 1 1 d U . .
H27 H 0.4113 0.6343 0.5875 0.028 Uiso 1 1 calc R . .
C28 C 0.5324(2) 0.58742(10) 0.6203(3) 0.0307(6) Uani 1 1 d U . .
H28A H 0.5994 0.5882 0.6583 0.046 Uiso 1 1 calc R . .
H28B H 0.5446 0.5804 0.5494 0.046 Uiso 1 1 calc R . .
H28C H 0.4879 0.5626 0.6480 0.046 Uiso 1 1 calc R . .
C29 C 0.5456(3) 0.67527(11) 0.5831(2) 0.0307(6) Uani 1 1 d U . .
H29A H 0.5078 0.7057 0.5843 0.046 Uiso 1 1 calc R . .
H29B H 0.5607 0.6671 0.5134 0.046 Uiso 1 1 calc R . .
H29C H 0.6114 0.6782 0.6226 0.046 Uiso 1 1 calc R . .
C30 C 0.2140(2) 0.67336(9) 0.8984(2) 0.0224(4) Uani 1 1 d U . .
H30 H 0.1657 0.6669 0.8391 0.027 Uiso 1 1 calc R . .
C31 C 0.1851(2) 0.63903(11) 0.9830(2) 0.0289(5) Uani 1 1 d U . .
H31A H 0.1952 0.6060 0.9609 0.043 Uiso 1 1 calc R . .
H31B H 0.1118 0.6438 0.9993 0.043 Uiso 1 1 calc R . .
H31C H 0.2299 0.6453 1.0429 0.043 Uiso 1 1 calc R . .
C32 C 0.1982(2) 0.72524(10) 0.9305(3) 0.0324(6) Uani 1 1 d U . .
H32A H 0.2456 0.7326 0.9880 0.049 Uiso 1 1 calc R . .
H32B H 0.1257 0.7298 0.9499 0.049 Uiso 1 1 calc R . .
H32C H 0.2131 0.7465 0.8744 0.049 Uiso 1 1 calc R . .
C33 C 0.08871(18) 0.59471(8) 0.52032(18) 0.0153(3) Uani 1 1 d U . .
C34 C 0.1379(2) 0.56447(9) 0.45171(19) 0.0191(4) Uani 1 1 d U . .
C35 C 0.0715(2) 0.53526(10) 0.3930(2) 0.0249(5) Uani 1 1 d U . .
H35 H 0.1008 0.5138 0.3464 0.030 Uiso 1 1 calc R . .
C36 C -0.0353(2) 0.53683(10) 0.4012(2) 0.0252(5) Uani 1 1 d U . .
H36 H -0.0784 0.5162 0.3610 0.030 Uiso 1 1 calc R . .
C37 C -0.0802(2) 0.56785(10) 0.4670(2) 0.0222(4) Uani 1 1 d U . .
H37 H -0.1541 0.5692 0.4698 0.027 Uiso 1 1 calc R . .
C38 C -0.01896(19) 0.59756(9) 0.53004(18) 0.0172(4) Uani 1 1 d U . .
C39 C 0.2546(2) 0.56451(11) 0.4389(3) 0.0321(6) Uani 1 1 d U . .
H39 H 0.2886 0.5770 0.5025 0.039 Uiso 1 1 calc R . .
C40 C 0.3000(3) 0.51550(11) 0.4186(3) 0.0340(6) Uani 1 1 d U . .
H40A H 0.2784 0.4931 0.4706 0.051 Uiso 1 1 calc R . .
H40B H 0.3765 0.5175 0.4198 0.051 Uiso 1 1 calc R . .
H40C H 0.2745 0.5042 0.3524 0.051 Uiso 1 1 calc R . .
C41 C 0.2819(4) 0.59832(14) 0.3536(5) 0.0762(18) Uani 1 1 d U . .
H41A H 0.2459 0.5880 0.2910 0.114 Uiso 1 1 calc R . .
H41B H 0.3575 0.5979 0.3449 0.114 Uiso 1 1 calc R . .
H41C H 0.2597 0.6308 0.3700 0.114 Uiso 1 1 calc R . .
C42 C -0.0696(2) 0.63099(9) 0.6034(2) 0.0212(4) Uani 1 1 d U . .
H42 H -0.0167 0.6388 0.6580 0.025 Uiso 1 1 calc R . .
C43 C -0.1639(2) 0.60845(10) 0.6522(2) 0.0269(5) Uani 1 1 d U . .
H43A H -0.2207 0.6044 0.6016 0.040 Uiso 1 1 calc R . .
H43B H -0.1873 0.6292 0.7063 0.040 Uiso 1 1 calc R . .
H43C H -0.1442 0.5772 0.6802 0.040 Uiso 1 1 calc R . .
C44 C -0.1024(3) 0.67780(11) 0.5512(3) 0.0404(8) Uani 1 1 d U . .
H44A H -0.1530 0.6709 0.4960 0.061 Uiso 1 1 calc R . .
H44B H -0.0407 0.6933 0.5243 0.061 Uiso 1 1 calc R . .
H44C H -0.1344 0.6990 0.6000 0.061 Uiso 1 1 calc R . .
Sb1 Sb 0.660646(14) 0.211442(6) 0.606453(14) 0.02111(5) Uani 1 1 d U . .
F1 F 0.53865(15) 0.18573(8) 0.65671(17) 0.0439(4) Uani 1 1 d U . .
F2 F 0.6092(2) 0.27324(7) 0.61760(18) 0.0527(5) Uani 1 1 d U . .
F3 F 0.78506(15) 0.23599(6) 0.55655(16) 0.0350(4) Uani 1 1 d U . .
F4 F 0.71433(14) 0.14955(6) 0.59341(15) 0.0310(3) Uani 1 1 d U . .
F5 F 0.60535(18) 0.20809(8) 0.47439(16) 0.0451(5) Uani 1 1 d U . .
F6 F 0.72068(17) 0.21509(7) 0.73626(15) 0.0369(4) Uani 1 1 d U . .
O1 O 0.0349(2) 0.36092(8) 0.7784(2) 0.0410(6) Uani 1 1 d U . .
C45 C 0.0083(2) 0.32063(9) 0.7587(2) 0.0253(5) Uani 1 1 d U . .
C46 C -0.0993(3) 0.30342(15) 0.7715(3) 0.0483(9) Uani 1 1 d U . .
H46A H -0.1235 0.2863 0.7107 0.072 Uiso 1 1 calc R . .
H46B H -0.1454 0.3307 0.7828 0.072 Uiso 1 1 calc R . .
H46C H -0.1005 0.2818 0.8294 0.072 Uiso 1 1 calc R . .
C47 C 0.0836(3) 0.28504(13) 0.7208(3) 0.0427(8) Uani 1 1 d U . .
H47A H 0.1515 0.3004 0.7121 0.064 Uiso 1 1 calc R . .
H47B H 0.0573 0.2724 0.6559 0.064 Uiso 1 1 calc R . .
H47C H 0.0917 0.2588 0.7692 0.064 Uiso 1 1 calc R . .

loop_
_atom_site_aniso_label
_atom_site_aniso_U_11
_atom_site_aniso_U_22
_atom_site_aniso_U_33
_atom_site_aniso_U_23
_atom_site_aniso_U_13
_atom_site_aniso_U_12
Cu1 0.01677(14) 0.01567(13) 0.01626(14) 0.00231(10) -0.00354(11) -0.00320(10)
S1 0.0214(3) 0.0242(3) 0.0252(3) 0.0051(2) 0.0042(2) 0.0011(2)
P1 0.0126(3) 0.0175(2) 0.0186(3) 0.0014(2) -0.0001(2) -0.0013(2)
N1 0.0170(8) 0.0170(6) 0.0157(9) 0.0010(6) -0.0015(6) -0.0012(5)
N2 0.0126(6) 0.0164(7) 0.0218(10) -0.0001(7) -0.0020(6) -0.0018(5)
N3 0.0123(7) 0.0144(7) 0.0205(8) 0.0014(6) -0.0045(7) -0.0008(6)
N4 0.0136(8) 0.0167(7) 0.0140(8) 0.0004(5) -0.0026(6) -0.0003(6)
C1 0.0135(7) 0.0179(7) 0.0138(10) -0.0005(7) -0.0010(7) -0.0014(6)
C2 0.0151(8) 0.0209(8) 0.0183(11) 0.0005(8) 0.0004(8) -0.0025(6)
C3 0.0156(9) 0.0260(9) 0.0210(12) 0.0006(9) 0.0011(9) -0.0002(7)
C4 0.0204(9) 0.0238(8) 0.0206(12) 0.0002(9) 0.0015(9) 0.0028(8)
C5 0.0212(9) 0.0190(8) 0.0180(11) -0.0002(8) -0.0001(7) 0.0011(6)
C6 0.0113(9) 0.0174(8) 0.0211(6) -0.0001(6) -0.0020(8) 0.0001(7)
C7 0.0152(11) 0.0176(8) 0.0257(9) 0.0009(7) -0.0035(9) -0.0009(8)
C8 0.0219(12) 0.0206(10) 0.0309(12) -0.0042(7) -0.0060(10) -0.0022(9)
C9 0.0180(12) 0.0299(10) 0.0234(10) -0.0061(8) -0.0042(10) 0.0025(9)
C10 0.0211(12) 0.0285(10) 0.0205(8) 0.0016(8) -0.0023(10) 0.0015(9)
C11 0.0189(11) 0.0206(9) 0.0195(8) 0.0013(6) 0.0005(9) -0.0002(8)
C12 0.0140(9) 0.0193(6) 0.0215(11) -0.0024(6) 0.0000(8) -0.0006(6)
C13 0.0247(13) 0.0242(9) 0.0389(16) -0.0038(10) 0.0136(10) -0.0013(8)
C14 0.0310(16) 0.0284(11) 0.055(2) -0.0085(12) 0.0197(13) 0.0026(10)
C15 0.0287(14) 0.0225(10) 0.0441(18) -0.0075(10) 0.0040(11) 0.0047(9)
C16 0.0267(13) 0.0201(8) 0.0298(14) -0.0004(9) -0.0016(9) 0.0025(9)
C17 0.0194(11) 0.0202(7) 0.0211(12) -0.0002(8) 0.0009(8) 0.0015(7)
C18 0.0115(9) 0.0170(6) 0.0131(9) -0.0003(6) -0.0013(6) -0.0020(6)
C19 0.0210(12) 0.0153(8) 0.0252(12) 0.0033(7) -0.0084(9) -0.0013(7)
C20 0.0182(11) 0.0166(8) 0.0221(11) 0.0031(7) -0.0062(8) -0.0004(7)
C21 0.0131(7) 0.0148(9) 0.0207(7) 0.0014(7) -0.0049(5) -0.0016(7)
C22 0.0131(7) 0.0177(9) 0.0255(8) 0.0009(8) -0.0041(6) -0.0012(7)
C23 0.0128(8) 0.0277(12) 0.0291(9) 0.0013(10) -0.0048(7) -0.0012(9)
C24 0.0181(8) 0.0295(12) 0.0265(9) 0.0027(10) -0.0087(9) -0.0025(9)
C25 0.0203(8) 0.0260(11) 0.0200(9) 0.0015(9) -0.0055(7) -0.0042(9)
C26 0.0169(7) 0.0183(9) 0.0208(8) 0.0009(8) -0.0042(6) -0.0027(7)
C27 0.0154(11) 0.0275(10) 0.0273(9) -0.0015(9) -0.0013(7) 0.0002(8)
C28 0.0248(14) 0.0284(10) 0.0395(17) -0.0037(10) 0.0080(12) 0.0018(9)
C29 0.0313(15) 0.0326(11) 0.0284(13) 0.0038(11) 0.0026(11) -0.0033(10)
C30 0.0182(8) 0.0246(9) 0.0243(11) -0.0026(8) -0.0013(7) -0.0022(9)
C31 0.0233(13) 0.0337(11) 0.0299(14) 0.0023(10) 0.0038(10) -0.0042(11)
C32 0.0246(13) 0.0261(9) 0.0467(19) -0.0060(10) 0.0039(13) 0.0001(9)
C33 0.0145(7) 0.0189(9) 0.0123(9) -0.0006(6) -0.0026(6) -0.0009(6)
C34 0.0208(7) 0.0213(10) 0.0154(10) -0.0017(7) 0.0055(7) -0.0030(7)
C35 0.0307(9) 0.0267(12) 0.0175(12) -0.0062(8) 0.0012(9) -0.0039(9)
C36 0.0291(9) 0.0299(12) 0.0163(12) -0.0031(8) -0.0060(9) -0.0075(9)
C37 0.0175(9) 0.0300(12) 0.0187(12) -0.0001(8) -0.0057(8) -0.0051(8)
C38 0.0143(7) 0.0223(9) 0.0148(10) 0.0003(7) -0.0031(7) -0.0003(7)
C39 0.0234(8) 0.0303(11) 0.0436(17) -0.0139(11) 0.0139(11) -0.0043(9)
C40 0.0275(13) 0.0330(11) 0.0422(18) -0.0045(12) 0.0124(13) 0.0035(10)
C41 0.067(3) 0.0377(17) 0.129(4) 0.023(2) 0.073(3) 0.0054(18)
C42 0.0151(9) 0.0258(10) 0.0226(12) -0.0017(7) -0.0007(8) 0.0016(7)
C43 0.0184(11) 0.0335(13) 0.0290(14) -0.0041(10) 0.0044(8) -0.0011(9)
C44 0.045(2) 0.0296(12) 0.047(2) 0.0080(11) 0.0142(15) 0.0137(12)
Sb1 0.02033(9) 0.02198(8) 0.02117(9) 0.00110(6) 0.00284(6) 0.00531(6)
F1 0.0191(7) 0.0691(12) 0.0440(11) 0.0063(10) 0.0076(6) -0.0011(7)
F2 0.0748(14) 0.0370(7) 0.0474(12) 0.0026(8) 0.0197(10) 0.0319(8)
F3 0.0357(7) 0.0287(7) 0.0415(10) 0.0105(7) 0.0127(7) -0.0031(6)
F4 0.0345(9) 0.0198(6) 0.0391(10) 0.0016(6) 0.0075(7) 0.0026(5)
F5 0.0496(11) 0.0603(12) 0.0248(7) 0.0026(7) -0.0093(7) 0.0087(9)
F6 0.0457(11) 0.0409(9) 0.0236(6) 0.0015(6) -0.0046(7) -0.0131(8)
O1 0.0398(13) 0.0235(9) 0.0590(17) -0.0065(9) -0.0076(12) -0.0049(8)
C45 0.0291(11) 0.0228(9) 0.0236(13) -0.0015(9) -0.0038(10) -0.0008(8)
C46 0.0359(14) 0.052(2) 0.057(3) -0.0113(18) 0.0022(16) -0.0160(12)
C47 0.0486(17) 0.0416(15) 0.0376(19) -0.0091(14) -0.0019(15) 0.0156(14)

loop_
_atom_type_symbol
_atom_type_description
_atom_type_scat_dispersion_real
_atom_type_scat_dispersion_imag
_atom_type_scat_source
C C 0.0033 0.0016 'International Tables Vol C Tables 4.2.6.8 and 6.1.1.4'
H H 0.0000 0.0000 'International Tables Vol C Tables 4.2.6.8 and 6.1.1.4'
N N 0.0061 0.0033 'International Tables Vol C Tables 4.2.6.8 and 6.1.1.4'
O O 0.0106 0.0060 'International Tables Vol C Tables 4.2.6.8 and 6.1.1.4'
F F 0.0171 0.0103 'International Tables Vol C Tables 4.2.6.8 and 6.1.1.4'
P P 0.1023 0.0942 'International Tables Vol C Tables 4.2.6.8 and 6.1.1.4'
S S 0.1246 0.1234 'International Tables Vol C Tables 4.2.6.8 and 6.1.1.4'
Cu Cu 0.3201 1.2651 'International Tables Vol C Tables 4.2.6.8 and 6.1.1.4'
Sb Sb -0.5866 1.5461 'International Tables Vol C Tables 4.2.6.8 and 6.1.1.4'

loop_
_geom_angle_atom_site_label_1
_geom_angle_atom_site_label_2
_geom_angle_atom_site_label_3
_geom_angle
_geom_angle_site_symmetry_1
_geom_angle_site_symmetry_3
_geom_angle_publ_flag
C18 Cu1 N1 129.15(9) . . ?
C18 Cu1 S1 121.60(8) . . ?
N1 Cu1 S1 108.84(6) . . ?
P1 S1 Cu1 92.60(3) . . ?
N2 P1 C12 102.53(11) . . ?
N2 P1 C6 105.19(11) . . ?
C12 P1 C6 108.81(11) . . ?
N2 P1 S1 117.00(8) . . ?
C12 P1 S1 110.01(9) . . ?
C6 P1 S1 112.59(9) . . ?
C1 N1 C5 116.9(2) . . ?
C1 N1 Cu1 126.84(17) . . ?
C5 N1 Cu1 112.93(16) . . ?
C1 N2 P1 126.51(16) . . ?
C1 N2 H2N 116.7 . . ?
P1 N2 H2N 116.7 . . ?
C18 N3 C19 111.85(19) . . ?
C18 N3 C21 124.87(19) . . ?
C19 N3 C21 122.50(19) . . ?
C18 N4 C20 111.87(19) . . ?
C18 N4 C33 124.54(19) . . ?
C20 N4 C33 123.16(19) . . ?
N1 C1 N2 118.8(2) . . ?
N1 C1 C2 122.7(2) . . ?
N2 C1 C2 118.4(2) . . ?
C3 C2 C1 119.1(2) . . ?
C3 C2 H2 120.4 . . ?
C1 C2 H2 120.4 . . ?
C2 C3 C4 118.9(2) . . ?
C2 C3 H3 120.5 . . ?
C4 C3 H3 120.5 . . ?
C5 C4 C3 118.7(2) . . ?
C5 C4 H4 120.6 . . ?
C3 C4 H4 120.6 . . ?
C4 C5 N1 123.6(2) . . ?
C4 C5 H5 118.2 . . ?
N1 C5 H5 118.2 . . ?
C7 C6 C11 119.4(2) . . ?
C7 C6 P1 121.8(2) . . ?
C11 C6 P1 118.79(18) . . ?
C8 C7 C6 119.6(2) . . ?
C8 C7 H7 120.2 . . ?
C6 C7 H7 120.2 . . ?
C9 C8 C7 120.6(2) . . ?
C9 C8 H8 119.7 . . ?
C7 C8 H8 119.7 . . ?
C8 C9 C10 120.5(2) . . ?
C8 C9 H9 119.7 . . ?
C10 C9 H9 119.7 . . ?
C9 C10 C11 119.5(3) . . ?
C9 C10 H10 120.2 . . ?
C11 C10 H10 120.2 . . ?
C10 C11 C6 120.4(2) . . ?
C10 C11 H11 119.8 . . ?
C6 C11 H11 119.8 . . ?
C13 C12 C17 119.2(2) . . ?
C13 C12 P1 118.5(2) . . ?
C17 C12 P1 122.3(2) . . ?
C12 C13 C14 120.3(3) . . ?
C12 C13 H13 119.8 . . ?
C14 C13 H13 119.8 . . ?
C15 C14 C13 119.8(3) . . ?
C15 C14 H14 120.1 . . ?
C13 C14 H14 120.1 . . ?
C16 C15 C14 120.1(3) . . ?
C16 C15 H15 119.9 . . ?
C14 C15 H15 119.9 . . ?
C15 C16 C17 120.7(3) . . ?
C15 C16 H16 119.7 . . ?
C17 C16 H16 119.7 . . ?
C16 C17 C12 119.8(3) . . ?
C16 C17 H17 120.1 . . ?
C12 C17 H17 120.1 . . ?
N4 C18 N3 103.13(19) . . ?
N4 C18 Cu1 128.25(16) . . ?
N3 C18 Cu1 128.53(17) . . ?
C20 C19 N3 106.4(2) . . ?
C20 C19 H19 126.8 . . ?
N3 C19 H19 126.8 . . ?
C19 C20 N4 106.7(2) . . ?
C19 C20 H20 126.6 . . ?
N4 C20 H20 126.6 . . ?
C26 C21 C22 123.6(2) . . ?
C26 C21 N3 119.6(2) . . ?
C22 C21 N3 116.7(2) . . ?
C23 C22 C21 116.8(3) . . ?
C23 C22 C27 119.7(2) . . ?
C21 C22 C27 123.5(2) . . ?
C24 C23 C22 121.0(3) . . ?
C24 C23 H23 119.5 . . ?
C22 C23 H23 119.5 . . ?
C25 C24 C23 120.3(2) . . ?
C25 C24 H24 119.8 . . ?
C23 C24 H24 119.8 . . ?
C24 C25 C26 121.3(3) . . ?
C24 C25 H25 119.4 . . ?
C26 C25 H25 119.4 . . ?
C21 C26 C25 116.9(2) . . ?
C21 C26 C30 123.1(2) . . ?
C25 C26 C30 120.0(2) . . ?
C22 C27 C28 111.4(2) . . ?
C22 C27 C29 111.7(2) . . ?
C28 C27 C29 110.5(2) . . ?
C22 C27 H27 107.7 . . ?
C28 C27 H27 107.7 . . ?
C29 C27 H27 107.7 . . ?
C27 C28 H28A 109.5 . . ?
C27 C28 H28B 109.5 . . ?
H28A C28 H28B 109.5 . . ?
C27 C28 H28C 109.5 . . ?
H28A C28 H28C 109.5 . . ?
H28B C28 H28C 109.5 . . ?
C27 C29 H29A 109.5 . . ?
C27 C29 H29B 109.5 . . ?
H29A C29 H29B 109.5 . . ?
C27 C29 H29C 109.5 . . ?
H29A C29 H29C 109.5 . . ?
H29B C29 H29C 109.5 . . ?
C26 C30 C32 111.4(2) . . ?
C26 C30 C31 111.1(2) . . ?
C32 C30 C31 110.6(3) . . ?
C26 C30 H30 107.9 . . ?
C32 C30 H30 107.9 . . ?
C31 C30 H30 107.9 . . ?
C30 C31 H31A 109.5 . . ?
C30 C31 H31B 109.5 . . ?
H31A C31 H31B 109.5 . . ?
C30 C31 H31C 109.5 . . ?
H31A C31 H31C 109.5 . . ?
H31B C31 H31C 109.5 . . ?
C30 C32 H32A 109.5 . . ?
C30 C32 H32B 109.5 . . ?
H32A C32 H32B 109.5 . . ?
C30 C32 H32C 109.5 . . ?
H32A C32 H32C 109.5 . . ?
H32B C32 H32C 109.5 . . ?
C38 C33 C34 124.2(2) . . ?
C38 C33 N4 118.3(2) . . ?
C34 C33 N4 117.5(2) . . ?
C35 C34 C33 115.8(2) . . ?
C35 C34 C39 121.5(2) . . ?
C33 C34 C39 122.6(2) . . ?
C36 C35 C34 121.6(3) . . ?
C36 C35 H35 119.2 . . ?
C34 C35 H35 119.2 . . ?
C37 C36 C35 120.7(2) . . ?
C37 C36 H36 119.7 . . ?
C35 C36 H36 119.7 . . ?
C36 C37 C38 121.3(3) . . ?
C36 C37 H37 119.4 . . ?
C38 C37 H37 119.4 . . ?
C33 C38 C37 116.4(2) . . ?
C33 C38 C42 123.0(2) . . ?
C37 C38 C42 120.6(2) . . ?
C34 C39 C40 114.0(2) . . ?
C34 C39 C41 109.7(3) . . ?
C40 C39 C41 109.2(3) . . ?
C34 C39 H39 107.9 . . ?
C40 C39 H39 107.9 . . ?
C41 C39 H39 107.9 . . ?
C39 C40 H40A 109.5 . . ?
C39 C40 H40B 109.5 . . ?
H40A C40 H40B 109.5 . . ?
C39 C40 H40C 109.5 . . ?
H40A C40 H40C 109.5 . . ?
H40B C40 H40C 109.5 . . ?
C39 C41 H41A 109.5 . . ?
C39 C41 H41B 109.5 . . ?
H41A C41 H41B 109.5 . . ?
C39 C41 H41C 109.5 . . ?
H41A C41 H41C 109.5 . . ?
H41B C41 H41C 109.5 . . ?
C38 C42 C43 112.4(2) . . ?
C38 C42 C44 110.7(2) . . ?
C43 C42 C44 109.8(2) . . ?
C38 C42 H42 107.9 . . ?
C43 C42 H42 107.9 . . ?
C44 C42 H42 107.9 . . ?
C42 C43 H43A 109.5 . . ?
C42 C43 H43B 109.5 . . ?
H43A C43 H43B 109.5 . . ?
C42 C43 H43C 109.5 . . ?
H43A C43 H43C 109.5 . . ?
H43B C43 H43C 109.5 . . ?
C42 C44 H44A 109.5 . . ?
C42 C44 H44B 109.5 . . ?
H44A C44 H44B 109.5 . . ?
C42 C44 H44C 109.5 . . ?
H44A C44 H44C 109.5 . . ?
H44B C44 H44C 109.5 . . ?
F2 Sb1 F1 91.55(11) . . ?
F2 Sb1 F6 90.62(10) . . ?
F1 Sb1 F6 90.71(9) . . ?
F2 Sb1 F5 89.90(10) . . ?
F1 Sb1 F5 91.33(10) . . ?
F6 Sb1 F5 177.89(10) . . ?
F2 Sb1 F4 178.92(10) . . ?
F1 Sb1 F4 89.46(9) . . ?
F6 Sb1 F4 89.76(9) . . ?
F5 Sb1 F4 89.68(9) . . ?
F2 Sb1 F3 89.71(10) . . ?
F1 Sb1 F3 178.67(9) . . ?
F6 Sb1 F3 88.86(9) . . ?
F5 Sb1 F3 89.09(10) . . ?
F4 Sb1 F3 89.28(8) . . ?
O1 C45 C46 122.6(3) . . ?
O1 C45 C47 121.4(3) . . ?
C46 C45 C47 116.1(3) . . ?
C45 C46 H46A 109.5 . . ?
C45 C46 H46B 109.5 . . ?
H46A C46 H46B 109.5 . . ?
C45 C46 H46C 109.5 . . ?
H46A C46 H46C 109.5 . . ?
H46B C46 H46C 109.5 . . ?
C45 C47 H47A 109.5 . . ?
C45 C47 H47B 109.5 . . ?
H47A C47 H47B 109.5 . . ?
C45 C47 H47C 109.5 . . ?
H47A C47 H47C 109.5 . . ?
H47B C47 H47C 109.5 . . ?

loop_
_geom_bond_atom_site_label_1
_geom_bond_atom_site_label_2
_geom_bond_distance
_geom_bond_site_symmetry_2
_geom_bond_publ_flag
Cu1 C18 1.913(2) . ?
Cu1 N1 2.048(2) . ?
Cu1 S1 2.2674(8) . ?
S1 P1 1.9732(9) . ?
P1 N2 1.668(2) . ?
P1 C12 1.803(2) . ?
P1 C6 1.809(3) . ?
N1 C1 1.346(3) . ?
N1 C5 1.368(3) . ?
N2 C1 1.398(3) . ?
N2 H2N 0.8800 . ?
N3 C18 1.363(3) . ?
N3 C19 1.389(3) . ?
N3 C21 1.443(3) . ?
N4 C18 1.363(3) . ?
N4 C20 1.385(3) . ?
N4 C33 1.448(3) . ?
C1 C2 1.399(3) . ?
C2 C3 1.377(4) . ?
C2 H2 0.9500 . ?
C3 C4 1.399(4) . ?
C3 H3 0.9500 . ?
C4 C5 1.367(4) . ?
C4 H4 0.9500 . ?
C5 H5 0.9500 . ?
C6 C7 1.400(3) . ?
C6 C11 1.400(3) . ?
C7 C8 1.394(4) . ?
C7 H7 0.9500 . ?
C8 C9 1.380(4) . ?
C8 H8 0.9500 . ?
C9 C10 1.388(4) . ?
C9 H9 0.9500 . ?
C10 C11 1.394(4) . ?
C10 H10 0.9500 . ?
C11 H11 0.9500 . ?
C12 C13 1.391(4) . ?
C12 C17 1.397(4) . ?
C13 C14 1.396(4) . ?
C13 H13 0.9500 . ?
C14 C15 1.388(5) . ?
C14 H14 0.9500 . ?
C15 C16 1.369(4) . ?
C15 H15 0.9500 . ?
C16 C17 1.397(3) . ?
C16 H16 0.9500 . ?
C17 H17 0.9500 . ?
C19 C20 1.344(3) . ?
C19 H19 0.9500 . ?
C20 H20 0.9500 . ?
C21 C26 1.396(4) . ?
C21 C22 1.406(4) . ?
C22 C23 1.401(3) . ?
C22 C27 1.516(4) . ?
C23 C24 1.388(4) . ?
C23 H23 0.9500 . ?
C24 C25 1.385(4) . ?
C24 H24 0.9500 . ?
C25 C26 1.399(3) . ?
C25 H25 0.9500 . ?
C26 C30 1.516(4) . ?
C27 C28 1.530(4) . ?
C27 C29 1.533(4) . ?
C27 H27 1.0000 . ?
C28 H28A 0.9800 . ?
C28 H28B 0.9800 . ?
C28 H28C 0.9800 . ?
C29 H29A 0.9800 . ?
C29 H29B 0.9800 . ?
C29 H29C 0.9800 . ?
C30 C32 1.531(4) . ?
C30 C31 1.536(4) . ?
C30 H30 1.0000 . ?
C31 H31A 0.9800 . ?
C31 H31B 0.9800 . ?
C31 H31C 0.9800 . ?
C32 H32A 0.9800 . ?
C32 H32B 0.9800 . ?
C32 H32C 0.9800 . ?
C33 C38 1.392(3) . ?
C33 C34 1.410(3) . ?
C34 C35 1.398(3) . ?
C34 C39 1.510(4) . ?
C35 C36 1.377(4) . ?
C35 H35 0.9500 . ?
C36 C37 1.373(4) . ?
C36 H36 0.9500 . ?
C37 C38 1.401(3) . ?
C37 H37 0.9500 . ?
C38 C42 1.515(4) . ?
C39 C40 1.519(4) . ?
C39 C41 1.528(5) . ?
C39 H39 1.0000 . ?
C40 H40A 0.9800 . ?
C40 H40B 0.9800 . ?
C40 H40C 0.9800 . ?
C41 H41A 0.9800 . ?
C41 H41B 0.9800 . ?
C41 H41C 0.9800 . ?
C42 C43 1.528(4) . ?
C42 C44 1.535(4) . ?
C42 H42 1.0000 . ?
C43 H43A 0.9800 . ?
C43 H43B 0.9800 . ?
C43 H43C 0.9800 . ?
C44 H44A 0.9800 . ?
C44 H44B 0.9800 . ?
C44 H44C 0.9800 . ?
Sb1 F2 1.8604(19) . ?
Sb1 F1 1.866(2) . ?
Sb1 F6 1.8667(18) . ?
Sb1 F5 1.872(2) . ?
Sb1 F4 1.8756(16) . ?
Sb1 F3 1.8780(18) . ?
O1 C45 1.205(3) . ?
C45 C46 1.476(5) . ?
C45 C47 1.488(4) . ?
C46 H46A 0.9800 . ?
C46 H46B 0.9800 . ?
C46 H46C 0.9800 . ?
C47 H47A 0.9800 . ?
C47 H47B 0.9800 . ?
C47 H47C 0.9800 . ?

loop_
_geom_hbond_atom_site_label_D
_geom_hbond_atom_site_label_H
_geom_hbond_atom_site_label_A
_geom_hbond_distance_DH
_geom_hbond_distance_HA
_geom_hbond_distance_DA
_geom_hbond_angle_DHA
_geom_hbond_site_symmetry_A
N2 H2N O1 0.88 2.05 2.875(3) 155.5 .

loop_
_geom_torsion_atom_site_label_1
_geom_torsion_atom_site_label_2
_geom_torsion_atom_site_label_3
_geom_torsion_atom_site_label_4
_geom_torsion
_geom_torsion_site_symmetry_1
_geom_torsion_site_symmetry_2
_geom_torsion_site_symmetry_3
_geom_torsion_site_symmetry_4
_geom_torsion_publ_flag
C18 Cu1 S1 P1 169.83(8) . . . . ?
N1 Cu1 S1 P1 -16.86(7) . . . . ?
Cu1 S1 P1 N2 50.11(9) . . . . ?
Cu1 S1 P1 C12 166.51(9) . . . . ?
Cu1 S1 P1 C6 -71.94(9) . . . . ?
C18 Cu1 N1 C1 153.80(18) . . . . ?
S1 Cu1 N1 C1 -18.9(2) . . . . ?
C18 Cu1 N1 C5 -4.7(2) . . . . ?
S1 Cu1 N1 C5 -177.40(15) . . . . ?
C12 P1 N2 C1 173.8(2) . . . . ?
C6 P1 N2 C1 60.1(2) . . . . ?
S1 P1 N2 C1 -65.7(2) . . . . ?
C5 N1 C1 N2 -179.2(2) . . . . ?
Cu1 N1 C1 N2 23.0(3) . . . . ?
C5 N1 C1 C2 2.2(3) . . . . ?
Cu1 N1 C1 C2 -155.63(19) . . . . ?
P1 N2 C1 N1 18.9(3) . . . . ?
P1 N2 C1 C2 -162.35(19) . . . . ?
N1 C1 C2 C3 -0.9(4) . . . . ?
N2 C1 C2 C3 -179.6(2) . . . . ?
C1 C2 C3 C4 -0.5(4) . . . . ?
C2 C3 C4 C5 0.5(4) . . . . ?
C3 C4 C5 N1 0.9(4) . . . . ?
C1 N1 C5 C4 -2.2(4) . . . . ?
Cu1 N1 C5 C4 158.6(2) . . . . ?
N2 P1 C6 C7 -116.3(2) . . . . ?
C12 P1 C6 C7 134.4(2) . . . . ?
S1 P1 C6 C7 12.2(2) . . . . ?
N2 P1 C6 C11 65.3(2) . . . . ?
C12 P1 C6 C11 -44.0(2) . . . . ?
S1 P1 C6 C11 -166.24(18) . . . . ?
C11 C6 C7 C8 -1.4(4) . . . . ?
P1 C6 C7 C8 -179.8(2) . . . . ?
C6 C7 C8 C9 1.0(4) . . . . ?
C7 C8 C9 C10 -0.4(4) . . . . ?
C8 C9 C10 C11 0.3(4) . . . . ?
C9 C10 C11 C6 -0.7(4) . . . . ?
C7 C6 C11 C10 1.3(4) . . . . ?
P1 C6 C11 C10 179.8(2) . . . . ?
N2 P1 C12 C13 144.8(2) . . . . ?
C6 P1 C12 C13 -104.1(2) . . . . ?
S1 P1 C12 C13 19.7(2) . . . . ?
N2 P1 C12 C17 -36.7(2) . . . . ?
C6 P1 C12 C17 74.3(2) . . . . ?
S1 P1 C12 C17 -161.90(19) . . . . ?
C17 C12 C13 C14 -0.5(4) . . . . ?
P1 C12 C13 C14 178.0(3) . . . . ?
C12 C13 C14 C15 -0.3(5) . . . . ?
C13 C14 C15 C16 0.6(5) . . . . ?
C14 C15 C16 C17 -0.1(5) . . . . ?
C15 C16 C17 C12 -0.8(4) . . . . ?
C13 C12 C17 C16 1.0(4) . . . . ?
P1 C12 C17 C16 -177.4(2) . . . . ?
C20 N4 C18 N3 0.9(3) . . . . ?
C33 N4 C18 N3 173.5(2) . . . . ?
C20 N4 C18 Cu1 -175.98(19) . . . . ?
C33 N4 C18 Cu1 -3.3(4) . . . . ?
C19 N3 C18 N4 -0.8(3) . . . . ?
C21 N3 C18 N4 -170.9(2) . . . . ?
C19 N3 C18 Cu1 176.0(2) . . . . ?
C21 N3 C18 Cu1 5.9(4) . . . . ?
N1 Cu1 C18 N4 -79.5(2) . . . . ?
S1 Cu1 C18 N4 92.3(2) . . . . ?
N1 Cu1 C18 N3 104.4(2) . . . . ?
S1 Cu1 C18 N3 -83.7(2) . . . . ?
C18 N3 C19 C20 0.5(3) . . . . ?
C21 N3 C19 C20 170.9(2) . . . . ?
N3 C19 C20 N4 0.0(3) . . . . ?
C18 N4 C20 C19 -0.6(3) . . . . ?
C33 N4 C20 C19 -173.3(2) . . . . ?
C18 N3 C21 C26 -87.3(3) . . . . ?
C19 N3 C21 C26 103.7(3) . . . . ?
C18 N3 C21 C22 95.7(3) . . . . ?
C19 N3 C21 C22 -73.4(3) . . . . ?
C26 C21 C22 C23 -0.3(4) . . . . ?
N3 C21 C22 C23 176.6(2) . . . . ?
C26 C21 C22 C27 -179.5(2) . . . . ?
N3 C21 C22 C27 -2.5(3) . . . . ?
C21 C22 C23 C24 0.3(4) . . . . ?
C27 C22 C23 C24 179.5(2) . . . . ?
C22 C23 C24 C25 0.0(4) . . . . ?
C23 C24 C25 C26 -0.2(4) . . . . ?
C22 C21 C26 C25 0.1(4) . . . . ?
N3 C21 C26 C25 -176.7(2) . . . . ?
C22 C21 C26 C30 178.6(2) . . . . ?
N3 C21 C26 C30 1.7(3) . . . . ?
C24 C25 C26 C21 0.1(4) . . . . ?
C24 C25 C26 C30 -178.4(2) . . . . ?
C23 C22 C27 C28 62.1(3) . . . . ?
C21 C22 C27 C28 -118.7(3) . . . . ?
C23 C22 C27 C29 -61.9(3) . . . . ?
C21 C22 C27 C29 117.2(3) . . . . ?
C21 C26 C30 C32 -112.9(3) . . . . ?
C25 C26 C30 C32 65.5(3) . . . . ?
C21 C26 C30 C31 123.3(3) . . . . ?
C25 C26 C30 C31 -58.3(3) . . . . ?
C18 N4 C33 C38 101.6(3) . . . . ?
C20 N4 C33 C38 -86.6(3) . . . . ?
C18 N4 C33 C34 -81.1(3) . . . . ?
C20 N4 C33 C34 90.7(3) . . . . ?
C38 C33 C34 C35 -1.7(4) . . . . ?
N4 C33 C34 C35 -178.8(2) . . . . ?
C38 C33 C34 C39 176.2(3) . . . . ?
N4 C33 C34 C39 -0.9(4) . . . . ?
C33 C34 C35 C36 1.0(4) . . . . ?
C39 C34 C35 C36 -176.9(3) . . . . ?
C34 C35 C36 C37 0.8(4) . . . . ?
C35 C36 C37 C38 -2.2(4) . . . . ?
C34 C33 C38 C37 0.4(4) . . . . ?
N4 C33 C38 C37 177.5(2) . . . . ?
C34 C33 C38 C42 -179.0(2) . . . . ?
N4 C33 C38 C42 -1.9(4) . . . . ?
C36 C37 C38 C33 1.6(4) . . . . ?
C36 C37 C38 C42 -179.0(2) . . . . ?
C35 C34 C39 C40 -38.3(4) . . . . ?
C33 C34 C39 C40 143.9(3) . . . . ?
C35 C34 C39 C41 84.5(4) . . . . ?
C33 C34 C39 C41 -93.3(4) . . . . ?
C33 C38 C42 C43 -141.7(2) . . . . ?
C37 C38 C42 C43 38.9(3) . . . . ?
C33 C38 C42 C44 95.1(3) . . . . ?
C37 C38 C42 C44 -84.2(3) . . . . ?
